data_7704346
loop_
_publ_author_name
'Normand, Adrien T.'
'Malacea-Kabbara, Raluca'
'Lapenta, Rosita'
'Dajnak, Aymeric'
'Richard, Philippe'
'Cattey, H\'el\`ene'
'Bolley, Ana\"elle'
'Grassi, Alfonso'
'Milione, Stefano'
'Auffrant, Audrey'
'Dagorne, Samuel'
'Le Gendre, Pierre'

_publ_section_title
;
 Phosphasalen group IV metal complexes: synthesis, characterization and
 ring opening polymerization of lactide.
;
_journal_issue 21
_journal_name_full 'Dalton transactions (Cambridge, England : 2003)'
_journal_page_first 6989
_journal_page_last 7004
_journal_paper_doi 10.1039/d0dt00972e
_journal_volume 49
_journal_year 2020
_chemical_formula_moiety 'C68 H78 N2 O2 P2 Zr'
_chemical_formula_sum 'C68 H78 N2 O2 P2 Zr'
_chemical_formula_weight 1108.48
_space_group_crystal_system monoclinic
_space_group_IT_number 15
_space_group_name_Hall '-C 2yc'
_space_group_name_H-M_alt 'C 1 2/c 1'
_atom_sites_solution_hydrogens geom
_atom_sites_solution_primary iterative
_audit_creation_date 2019-10-31
_audit_creation_method
;
Olex2 1.2
(compiled 2018.05.29 svn.r3508 for OlexSys, GUI svn.r5506)
;
_audit_update_record
;
2020-01-16 deposited with the CCDC.	2020-05-11 downloaded from the CCDC.
;
_cell_angle_alpha 90
_cell_angle_beta 105.6510(10)
_cell_angle_gamma 90
_cell_formula_units_Z 4
_cell_length_a 18.8787(11)
_cell_length_b 15.7181(9)
_cell_length_c 27.6141(15)
_cell_measurement_reflns_used 9953
_cell_measurement_temperature 110
_cell_measurement_theta_max 25.83
_cell_measurement_theta_min 2.49
_cell_volume 7890.3(8)
_computing_cell_refinement 'SAINT V8.38A (?, 2016)'
_computing_data_reduction 'SAINT V8.38A (?, 2016)'
_computing_molecular_graphics 'Olex2 (Dolomanov et al., 2009)'
_computing_publication_material 'Olex2 (Dolomanov et al., 2009)'
_computing_structure_refinement 'XL (Sheldrick, 2008)'
_computing_structure_solution 'XT (Sheldrick, 2015))'
_diffrn_ambient_temperature 110
_diffrn_detector 'CCD Plate'
_diffrn_detector_area_resol_mean '512 x 512'
_diffrn_detector_type APEX2
_diffrn_measured_fraction_theta_full 0.994
_diffrn_measured_fraction_theta_max 0.995
_diffrn_measurement_device '\k-geometry diffractometer'
_diffrn_measurement_device_type 'Nonius Kappa Apex II'
_diffrn_measurement_method '\f and \w scans''
_diffrn_radiation_collimation '0.6 mm'
_diffrn_radiation_monochromator graphite
_diffrn_radiation_probe x-ray
_diffrn_radiation_type MoK\a
_diffrn_radiation_wavelength 0.71073
_diffrn_reflns_av_R_equivalents 0.0518
_diffrn_reflns_av_unetI/netI 0.0374
_diffrn_reflns_Laue_measured_fraction_full 0.994
_diffrn_reflns_Laue_measured_fraction_max 0.995
_diffrn_reflns_limit_h_max 25
_diffrn_reflns_limit_h_min -15
_diffrn_reflns_limit_k_max 21
_diffrn_reflns_limit_k_min -21
_diffrn_reflns_limit_l_max 37
_diffrn_reflns_limit_l_min -37
_diffrn_reflns_number 71040
_diffrn_reflns_point_group_measured_fraction_full 0.994
_diffrn_reflns_point_group_measured_fraction_max 0.995
_diffrn_reflns_theta_full 25.242
_diffrn_reflns_theta_max 28.735
_diffrn_reflns_theta_min 3.064
_diffrn_source 'X-ray tube'
_diffrn_source_target Mo
_diffrn_source_type 'Siemens KFF Mo 2K-180'
_diffrn_standards_number 0
_exptl_absorpt_coefficient_mu 0.214
_exptl_absorpt_correction_T_max 0.8621
_exptl_absorpt_correction_T_min 0.8246
_exptl_absorpt_correction_type multi-scan
_exptl_absorpt_process_details
;    
 SADABS-2016/2 (Bruker,2016/2) was used for absorption correction. 
 wR2(int) was 0.0540 before and 0.0507 after correction. 
 The Ratio of minimum to maximum transmission is 0.9565. 
 The \l/2 correction factor is Not present.
;
_exptl_crystal_colour yellow
_exptl_crystal_colour_primary yellow
_exptl_crystal_density_diffrn 0.933
_exptl_crystal_description prism
_exptl_crystal_F_000 2344
_exptl_crystal_size_max 0.25
_exptl_crystal_size_mid 0.25
_exptl_crystal_size_min 0.25
_refine_diff_density_max 1.739
_refine_diff_density_min -1.157
_refine_diff_density_rms 0.081
_refine_ls_extinction_method none
_refine_ls_goodness_of_fit_ref 1.042
_refine_ls_hydrogen_treatment constr
_refine_ls_matrix_type full
_refine_ls_number_parameters 339
_refine_ls_number_reflns 10194
_refine_ls_number_restraints 0
_refine_ls_restrained_S_all 1.042
_refine_ls_R_factor_all 0.0659
_refine_ls_R_factor_gt 0.0514
_refine_ls_shift/su_max 0.001
_refine_ls_shift/su_mean 0.000
_refine_ls_structure_factor_coef Fsqd
_refine_ls_weighting_details 'w=1/[\s^2^(Fo^2^)+(0.0851P)^2^+10.8607P] where P=(Fo^2^+2Fc^2^)/3'
_refine_ls_weighting_scheme calc
_refine_ls_wR_factor_gt 0.1390
_refine_ls_wR_factor_ref 0.1497
_reflns_Friedel_coverage 0.000
_reflns_number_gt 8126
_reflns_number_total 10194
_reflns_threshold_expression 'I > 2\s(I)'
_cod_data_source_file d0dt00972e2.cif
_cod_data_source_block 2a
_cod_depositor_comments 'Adding full bibliography for 7704346--7704354.cif.'
_cod_database_code 7704346
_shelx_shelxl_version_number 2018/1
_shelx_space_group_comment
;
The symmetry employed for this shelxl refinement is uniquely defined
by the following loop, which should always be used as a source of
symmetry information in preference to the above space-group names.
They are only intended as comments.
;
_shelx_estimated_absorpt_t_max 0.948
_shelx_estimated_absorpt_t_min 0.948
_olex2_refinement_description
;
1. Fixed Uiso
 At 1.2 times of:
  All C(H) groups, All C(H,H) groups
 At 1.5 times of:
  All C(H,H,H) groups
2.a Free rotating group:
 C19(C20,C21,C22)
2.b Secondary CH2 refined with riding coordinates:
 C1(H1A,H1B), C2(H2A,H2B)
2.c Aromatic/amide H refined with riding coordinates:
 C4(H4), C5(H5), C6(H6), C7(H7), C8(H8), C11(H11), C13(H13), C24(H24),
 C25(H25), C26(H26), C27(H27), C28(H28), C30(H30), C31(H31), C32(H32), C33(H33),
  C34(H34)
2.d Idealised Me refined as rotating group:
 C16(H16A,H16B,H16C), C17(H17A,H17B,H17C), C18(H18A,H18B,H18C), C20(H20A,H20B,
 H20C), C21(H21A,H21B,H21C), C22(H22A,H22B,H22C)
;
_olex2_diffrn_ambient_temperature_device 'Oxford Cryosystems'
_olex2_exptl_crystal_mounting_method 'The crystal was mounted on a mylar loop with oil'
_olex2_submission_special_instructions 'No special instructions were received'

loop_
_space_group_symop_operation_xyz
'x, y, z'
'-x, y, -z+1/2'
'x+1/2, y+1/2, z'
'-x+1/2, y+1/2, -z+1/2'
'-x, -y, -z'
'x, -y, z-1/2'
'-x+1/2, -y+1/2, -z'
'x+1/2, -y+1/2, z-1/2'

loop_
_atom_site_label
_atom_site_type_symbol
_atom_site_fract_x
_atom_site_fract_y
_atom_site_fract_z
_atom_site_U_iso_or_equiv
_atom_site_adp_type
_atom_site_occupancy
_atom_site_site_symmetry_order
_atom_site_calc_flag
_atom_site_refinement_flags_posn
_atom_site_refinement_flags_adp
_atom_site_refinement_flags_occupancy
_atom_site_disorder_assembly
_atom_site_disorder_group
C1 C 0.52565(16) 0.75538(14) 0.73337(9) 0.0318(5) Uani 1 1 d . . . . .
H1A H 0.512729 0.802368 0.708682 0.038 Uiso 1 1 calc R . . . .
H1B H 0.576906 0.763937 0.753918 0.038 Uiso 1 1 calc R . . . .
C2 C 0.37712(11) 0.51499(16) 0.72989(8) 0.0252(4) Uani 1 1 d . . . . .
H2A H 0.376332 0.453746 0.721378 0.030 Uiso 1 1 calc R . . . .
H2B H 0.359627 0.520203 0.760480 0.030 Uiso 1 1 calc R . . . .
C3 C 0.32401(12) 0.55879(17) 0.68861(9) 0.0297(5) Uani 1 1 d . . . . .
C4 C 0.28498(19) 0.6291(3) 0.69766(10) 0.0609(11) Uani 1 1 d . . . . .
H4 H 0.295504 0.651354 0.730820 0.073 Uiso 1 1 calc R . . . .
C5 C 0.2312(2) 0.6678(3) 0.65992(13) 0.0905(18) Uani 1 1 d . . . . .
H5 H 0.204949 0.715179 0.667626 0.109 Uiso 1 1 calc R . . . .
C6 C 0.21548(19) 0.6379(3) 0.61096(11) 0.0692(12) Uani 1 1 d . . . . .
H6 H 0.177579 0.663221 0.585183 0.083 Uiso 1 1 calc R . . . .
C7 C 0.25558(15) 0.5711(2) 0.60037(9) 0.0415(7) Uani 1 1 d . . . . .
H7 H 0.246622 0.551164 0.566779 0.050 Uiso 1 1 calc R . . . .
C8 C 0.30888(13) 0.53264(17) 0.63826(9) 0.0293(5) Uani 1 1 d . . . . .
H8 H 0.336306 0.486855 0.629966 0.035 Uiso 1 1 calc R . . . .
C9 C 0.52966(11) 0.49667(14) 0.64769(7) 0.0197(4) Uani 1 1 d . . . . .
C10 C 0.55426(12) 0.57173(14) 0.63038(8) 0.0232(4) Uani 1 1 d . . . . .
C11 C 0.58962(14) 0.57025(17) 0.59139(9) 0.0318(5) Uani 1 1 d . . . . .
H11 H 0.605144 0.622251 0.580009 0.038 Uiso 1 1 calc R . . . .
C12 C 0.60200(13) 0.49535(18) 0.56964(8) 0.0321(5) Uani 1 1 d . . . . .
C13 C 0.57810(13) 0.42109(17) 0.58747(9) 0.0290(5) Uani 1 1 d . . . . .
H13 H 0.587059 0.368764 0.572943 0.035 Uiso 1 1 calc R . . . .
C14 C 0.54190(12) 0.41809(14) 0.62518(8) 0.0232(4) Uani 1 1 d . . . . .
C15 C 0.51731(13) 0.33245(15) 0.64260(9) 0.0290(5) Uani 1 1 d . . . . .
C16 C 0.43490(14) 0.33389(16) 0.63891(11) 0.0361(6) Uani 1 1 d . . . . .
H16A H 0.420375 0.279226 0.650380 0.054 Uiso 1 1 calc GR . . . .
H16B H 0.407022 0.343646 0.603908 0.054 Uiso 1 1 calc GR . . . .
H16C H 0.424570 0.379704 0.660097 0.054 Uiso 1 1 calc GR . . . .
C17 C 0.56089(16) 0.31490(17) 0.69704(10) 0.0376(6) Uani 1 1 d . . . . .
H17A H 0.613667 0.315997 0.699574 0.056 Uiso 1 1 calc GR . . . .
H17B H 0.547422 0.258832 0.707308 0.056 Uiso 1 1 calc GR . . . .
H17C H 0.549456 0.358630 0.719083 0.056 Uiso 1 1 calc GR . . . .
C18 C 0.53038(18) 0.25790(18) 0.61026(12) 0.0446(7) Uani 1 1 d . . . . .
H18A H 0.583168 0.252477 0.613472 0.067 Uiso 1 1 calc GR . . . .
H18B H 0.504159 0.268345 0.574989 0.067 Uiso 1 1 calc GR . . . .
H18C H 0.512185 0.205238 0.621640 0.067 Uiso 1 1 calc GR . . . .
C19 C 0.64254(11) 0.49422(17) 0.52844(7) 0.0407(7) Uani 1 1 d . . . A -1
C20 C 0.6378(3) 0.5798(2) 0.50137(17) 0.179(4) Uani 1 1 d G . . A -1
H20A H 0.585993 0.595191 0.487185 0.269 Uiso 1 1 calc GR . . A -1
H20B H 0.662024 0.575410 0.474252 0.269 Uiso 1 1 calc GR . . A -1
H20C H 0.662194 0.623637 0.525323 0.269 Uiso 1 1 calc GR . . A -1
C21 C 0.72359(14) 0.4739(4) 0.55299(12) 0.139(3) Uani 1 1 d G . . A -1
H21A H 0.744172 0.516434 0.578924 0.208 Uiso 1 1 calc GR . . A -1
H21B H 0.750827 0.475009 0.527393 0.208 Uiso 1 1 calc GR . . A -1
H21C H 0.727657 0.417302 0.568363 0.208 Uiso 1 1 calc GR . . A -1
C22 C 0.6107(3) 0.4252(3) 0.48961(16) 0.237(6) Uani 1 1 d G . . A -1
H22A H 0.635437 0.371002 0.500678 0.355 Uiso 1 1 calc GR . . A -1
H22B H 0.618261 0.441185 0.457076 0.355 Uiso 1 1 calc GR . . A -1
H22C H 0.557875 0.419160 0.486202 0.355 Uiso 1 1 calc GR . . A -1
C23 C 0.47021(17) 0.72991(16) 0.60635(9) 0.0352(6) Uani 1 1 d . . . . .
C24 C 0.39939(17) 0.73323(17) 0.61161(10) 0.0415(7) Uani 1 1 d . . . . .
H24 H 0.388917 0.709003 0.640431 0.050 Uiso 1 1 calc R . . . .
C25 C 0.3432(2) 0.7721(2) 0.57471(12) 0.0604(10) Uani 1 1 d . . . . .
H25 H 0.294718 0.774131 0.578463 0.073 Uiso 1 1 calc R . . . .
C26 C 0.3581(3) 0.8072(3) 0.53305(12) 0.0716(12) Uani 1 1 d . . . . .
H26 H 0.319882 0.833969 0.508173 0.086 Uiso 1 1 calc R . . . .
C27 C 0.4282(3) 0.8040(3) 0.52708(11) 0.0709(12) Uani 1 1 d . . . . .
H27 H 0.437838 0.828157 0.497978 0.085 Uiso 1 1 calc R . . . .
C28 C 0.4852(2) 0.7654(2) 0.56356(10) 0.0532(8) Uani 1 1 d . . . . .
H28 H 0.533553 0.763192 0.559402 0.064 Uiso 1 1 calc R . . . .
C29 C 0.62427(16) 0.73401(17) 0.65938(9) 0.0349(6) Uani 1 1 d . . . . .
C30 C 0.6225(2) 0.82296(19) 0.65548(11) 0.0485(8) Uani 1 1 d . . . . .
H30 H 0.576721 0.852014 0.646866 0.058 Uiso 1 1 calc R . . . .
C31 C 0.6875(2) 0.8685(2) 0.66418(15) 0.0669(11) Uani 1 1 d . . . . .
H31 H 0.686280 0.928808 0.661741 0.080 Uiso 1 1 calc R . . . .
C32 C 0.7535(2) 0.8268(3) 0.67624(14) 0.0711(13) Uani 1 1 d . . . . .
H32 H 0.797632 0.858820 0.681808 0.085 Uiso 1 1 calc R . . . .
C33 C 0.7575(2) 0.7379(3) 0.68062(12) 0.0588(10) Uani 1 1 d . . . . .
H33 H 0.803658 0.709619 0.689221 0.071 Uiso 1 1 calc R . . . .
C34 C 0.69205(16) 0.6923(2) 0.67202(9) 0.0412(7) Uani 1 1 d . . . . .
H34 H 0.693557 0.632079 0.674794 0.049 Uiso 1 1 calc R . . . .
N N 0.51914(11) 0.67270(11) 0.70677(6) 0.0224(4) Uani 1 1 d . . . . .
O O 0.49593(8) 0.49877(9) 0.68381(5) 0.0186(3) Uani 1 1 d . . . . .
P P 0.54054(3) 0.67487(4) 0.65380(2) 0.02398(14) Uani 1 1 d . . . . .
Zr Zr 0.500000 0.56130(2) 0.750000 0.01528(9) Uani 1 2 d S T P . .

loop_
_atom_site_aniso_label
_atom_site_aniso_U_11
_atom_site_aniso_U_22
_atom_site_aniso_U_33
_atom_site_aniso_U_23
_atom_site_aniso_U_13
_atom_site_aniso_U_12
C1 0.0564(16) 0.0196(10) 0.0206(10) -0.0024(8) 0.0127(11) -0.0059(10)
C2 0.0170(10) 0.0388(12) 0.0201(10) -0.0013(9) 0.0053(8) -0.0038(9)
C3 0.0195(10) 0.0495(14) 0.0206(10) -0.0009(10) 0.0060(8) 0.0025(10)
C4 0.0576(19) 0.101(3) 0.0205(12) -0.0087(15) 0.0041(13) 0.046(2)
C5 0.089(3) 0.145(4) 0.0314(16) -0.006(2) 0.0053(17) 0.087(3)
C6 0.0526(19) 0.126(3) 0.0238(13) 0.0042(17) 0.0016(13) 0.051(2)
C7 0.0305(13) 0.075(2) 0.0183(11) -0.0009(12) 0.0045(10) 0.0067(13)
C8 0.0242(11) 0.0416(13) 0.0227(11) -0.0018(10) 0.0072(9) -0.0024(10)
C9 0.0141(9) 0.0290(11) 0.0152(9) -0.0041(8) 0.0024(7) -0.0017(8)
C10 0.0259(11) 0.0307(11) 0.0138(9) -0.0033(8) 0.0067(8) -0.0053(9)
C11 0.0340(12) 0.0462(14) 0.0187(10) -0.0048(9) 0.0132(9) -0.0139(11)
C12 0.0245(11) 0.0550(16) 0.0180(10) -0.0113(10) 0.0080(9) -0.0065(11)
C13 0.0219(11) 0.0423(13) 0.0236(11) -0.0117(9) 0.0076(9) 0.0015(9)
C14 0.0182(10) 0.0300(11) 0.0202(10) -0.0061(8) 0.0032(8) 0.0013(8)
C15 0.0307(12) 0.0247(11) 0.0327(12) -0.0079(9) 0.0104(10) 0.0021(9)
C16 0.0337(13) 0.0271(12) 0.0504(16) -0.0101(11) 0.0164(12) -0.0065(10)
C17 0.0492(16) 0.0286(12) 0.0346(13) 0.0018(10) 0.0107(12) 0.0084(11)
C18 0.0554(18) 0.0314(14) 0.0509(17) -0.0154(12) 0.0213(14) 0.0045(12)
C19 0.0331(13) 0.0696(19) 0.0243(12) -0.0149(12) 0.0162(11) -0.0101(13)
C20 0.233(8) 0.240(8) 0.132(5) 0.124(5) 0.165(6) 0.148(7)
C21 0.053(2) 0.325(9) 0.051(2) 0.059(4) 0.037(2) 0.085(4)
C22 0.281(9) 0.344(11) 0.168(6) -0.215(8) 0.204(7) -0.245(9)
C23 0.0579(17) 0.0266(12) 0.0181(10) 0.0017(9) 0.0052(11) -0.0026(11)
C24 0.0576(18) 0.0367(14) 0.0244(12) 0.0026(10) 0.0013(12) 0.0091(13)
C25 0.075(2) 0.063(2) 0.0341(15) 0.0059(14) -0.0013(15) 0.0280(18)
C26 0.100(3) 0.073(2) 0.0294(15) 0.0132(16) -0.0030(18) 0.034(2)
C27 0.118(4) 0.066(2) 0.0219(14) 0.0208(14) 0.0083(18) 0.005(2)
C28 0.084(2) 0.0516(18) 0.0219(13) 0.0104(12) 0.0101(14) -0.0042(16)
C29 0.0496(16) 0.0395(14) 0.0188(10) -0.0045(9) 0.0144(11) -0.0223(12)
C30 0.072(2) 0.0428(16) 0.0364(14) -0.0070(12) 0.0246(15) -0.0287(15)
C31 0.091(3) 0.053(2) 0.070(2) -0.0176(17) 0.044(2) -0.045(2)
C32 0.078(3) 0.085(3) 0.058(2) -0.0250(19) 0.031(2) -0.061(2)
C33 0.0516(19) 0.085(3) 0.0438(17) -0.0143(17) 0.0205(15) -0.0368(18)
C34 0.0464(16) 0.0576(17) 0.0220(11) -0.0060(11) 0.0132(11) -0.0263(14)
N 0.0349(10) 0.0189(8) 0.0139(8) -0.0012(6) 0.0075(7) -0.0037(7)
O 0.0175(7) 0.0213(7) 0.0180(7) -0.0019(5) 0.0065(6) -0.0012(5)
P 0.0353(3) 0.0241(3) 0.0125(2) -0.00020(19) 0.0063(2) -0.0089(2)
Zr 0.01556(14) 0.01805(14) 0.01220(13) 0.000 0.00368(9) 0.000

loop_
_atom_type_symbol
_atom_type_description
_atom_type_scat_dispersion_real
_atom_type_scat_dispersion_imag
_atom_type_scat_source
C C 0.0033 0.0016 'International Tables Vol C Tables 4.2.6.8 and 6.1.1.4'
H H 0.0000 0.0000 'International Tables Vol C Tables 4.2.6.8 and 6.1.1.4'
N N 0.0061 0.0033 'International Tables Vol C Tables 4.2.6.8 and 6.1.1.4'
O O 0.0106 0.0060 'International Tables Vol C Tables 4.2.6.8 and 6.1.1.4'
P P 0.1023 0.0942 'International Tables Vol C Tables 4.2.6.8 and 6.1.1.4'
Zr Zr -2.9673 0.5597 'International Tables Vol C Tables 4.2.6.8 and 6.1.1.4'

loop_
_geom_angle_atom_site_label_1
_geom_angle_atom_site_label_2
_geom_angle_atom_site_label_3
_geom_angle
_geom_angle_site_symmetry_1
_geom_angle_site_symmetry_3
_geom_angle_publ_flag
N C1 C1 108.77(16) . 2_656 ?
C3 C2 Zr 117.48(16) . . ?
C4 C3 C2 121.2(2) . . ?
C4 C3 C8 115.8(2) . . ?
C8 C3 C2 123.0(2) . . ?
C5 C4 C3 122.1(3) . . ?
C4 C5 C6 120.4(3) . . ?
C7 C6 C5 118.8(3) . . ?
C6 C7 C8 120.3(3) . . ?
C7 C8 C3 122.3(2) . . ?
C10 C9 C14 118.23(19) . . ?
O C9 C10 120.61(19) . . ?
O C9 C14 121.16(19) . . ?
C9 C10 C11 121.0(2) . . ?
C9 C10 P 123.16(16) . . ?
C11 C10 P 115.77(17) . . ?
C12 C11 C10 121.3(2) . . ?
C11 C12 C13 117.2(2) . . ?
C11 C12 C19 120.9(2) . . ?
C13 C12 C19 121.9(2) . . ?
C12 C13 C14 124.5(2) . . ?
C9 C14 C15 121.41(19) . . ?
C13 C14 C9 117.8(2) . . ?
C13 C14 C15 120.8(2) . . ?
C16 C15 C14 110.62(19) . . ?
C16 C15 C17 109.6(2) . . ?
C16 C15 C18 107.0(2) . . ?
C17 C15 C14 109.6(2) . . ?
C17 C15 C18 107.8(2) . . ?
C18 C15 C14 112.1(2) . . ?
C20 C19 C12 112.1(2) . . ?
C20 C19 C21 108.7 . . ?
C20 C19 C22 108.7 . . ?
C21 C19 C12 108.26(18) . . ?
C22 C19 C12 110.34(18) . . ?
C22 C19 C21 108.6 . . ?
C24 C23 C28 119.6(3) . . ?
C24 C23 P 118.80(19) . . ?
C28 C23 P 121.5(3) . . ?
C23 C24 C25 120.3(3) . . ?
C26 C25 C24 120.1(4) . . ?
C25 C26 C27 120.4(3) . . ?
C26 C27 C28 120.5(3) . . ?
C27 C28 C23 119.2(4) . . ?
C30 C29 P 120.4(2) . . ?
C34 C29 C30 119.2(3) . . ?
C34 C29 P 120.2(2) . . ?
C31 C30 C29 120.1(4) . . ?
C32 C31 C30 120.1(3) . . ?
C31 C32 C33 121.6(3) . . ?
C34 C33 C32 118.2(4) . . ?
C33 C34 C29 120.8(3) . . ?
C1 N P 114.94(14) . . ?
C1 N Zr 115.61(13) . . ?
P N Zr 128.57(10) . . ?
C9 O Zr 140.58(13) . . ?
C10 P C23 108.66(11) . . ?
C10 P C29 106.78(12) . . ?
C29 P C23 105.64(13) . . ?
N P C10 113.76(10) . . ?
N P C23 110.50(12) . . ?
N P C29 111.11(10) . . ?
C2 Zr C2 143.92(12) 2_656 . ?
N Zr C2 114.44(8) . . ?
N Zr C2 94.50(8) . 2_656 ?
N Zr C2 94.50(8) 2_656 . ?
N Zr C2 114.44(8) 2_656 2_656 ?
N Zr N 74.74(9) 2_656 . ?
O Zr C2 81.96(7) . 2_656 ?
O Zr C2 81.04(7) . . ?
O Zr C2 81.95(7) 2_656 . ?
O Zr C2 81.04(7) 2_656 2_656 ?
O Zr N 82.57(6) 2_656 2_656 ?
O Zr N 152.66(6) . 2_656 ?
O Zr N 152.66(6) 2_656 . ?
O Zr N 82.57(6) . . ?
O Zr O 122.96(8) . 2_656 ?

loop_
_geom_bond_atom_site_label_1
_geom_bond_atom_site_label_2
_geom_bond_distance
_geom_bond_site_symmetry_2
_geom_bond_publ_flag
C1 C1 1.504(5) 2_656 ?
C1 N 1.482(3) . ?
C2 C3 1.470(3) . ?
C2 Zr 2.350(2) . ?
C3 C4 1.387(4) . ?
C3 C8 1.403(3) . ?
C4 C5 1.384(4) . ?
C5 C6 1.386(5) . ?
C6 C7 1.371(4) . ?
C7 C8 1.380(4) . ?
C9 C10 1.398(3) . ?
C9 C14 1.429(3) . ?
C9 O 1.321(2) . ?
C10 C11 1.412(3) . ?
C10 P 1.790(2) . ?
C11 C12 1.370(4) . ?
C12 C13 1.389(4) . ?
C12 C19 1.533(3) . ?
C13 C14 1.392(3) . ?
C14 C15 1.543(3) . ?
C15 C16 1.532(3) . ?
C15 C17 1.532(4) . ?
C15 C18 1.533(3) . ?
C19 C20 1.5298 . ?
C19 C21 1.5306 . ?
C19 C22 1.5302 . ?
C23 C24 1.384(4) . ?
C23 C28 1.403(4) . ?
C23 P 1.814(3) . ?
C24 C25 1.397(4) . ?
C25 C26 1.372(5) . ?
C26 C27 1.377(6) . ?
C27 C28 1.399(5) . ?
C29 C30 1.402(4) . ?
C29 C34 1.395(4) . ?
C29 P 1.804(3) . ?
C30 C31 1.385(5) . ?
C31 C32 1.366(6) . ?
C32 C33 1.403(6) . ?
C33 C34 1.392(4) . ?
N P 1.6194(18) . ?
N Zr 2.2033(17) . ?
O Zr 2.0582(14) . ?

loop_
_smtbx_masks_void_nr
_smtbx_masks_void_average_x
_smtbx_masks_void_average_y
_smtbx_masks_void_average_z
_smtbx_masks_void_volume
_smtbx_masks_void_count_electrons
_smtbx_masks_void_content
1 -0.030 -0.379 -0.553 2895.4 1218.6 ?
